data_4304833
loop_
_publ_author_name
'Jingquan Sha'
'Jun Peng'
'Yaqan Lan'
'Zhongmin Su'
'Haijun Pang'
'Aixiang Tian'
'Pengpeng Zhang'
'Min Zhu'

_publ_section_title
;
pH-Dependent Assembly of Hybrids Based on Wells-Dawson POM/Ag Chemistry
;
_journal_name_full 'Inorganic Chemistry'
_journal_page_first 5145
_journal_page_last 5153
_journal_paper_doi 10.1021/ic702407y
_journal_volume 47
_journal_year 2008
_chemical_formula_sum 'C40 H44 Ag2 N8 O66 P2 W18'
_chemical_formula_weight 5279.79
_chemical_name_systematic
; 
 ? 
;
_space_group_IT_number 67
_symmetry_cell_setting orthorhombic
_symmetry_space_group_name_Hall '-C 2a 2'
_symmetry_space_group_name_H-M 'C m m a'
_atom_sites_solution_hydrogens geom
_atom_sites_solution_primary direct
_atom_sites_solution_secondary difmap
_audit_creation_method SHELXL-97
_cell_angle_alpha 90.00
_cell_angle_beta 90.00
_cell_angle_gamma 90.00
_cell_formula_units_Z 1
_cell_length_a 19.9227(8)
_cell_length_b 21.9105(8)
_cell_length_c 22.6668(9)
_cell_measurement_temperature 273(2)
_cell_measurement_theta_max 28.32
_cell_measurement_theta_min 0.90
_cell_volume 9894.4(7)
_computing_cell_refinement 'RAPID AUTO'
_computing_data_collection 'RAPID AUTO'
_computing_data_reduction 'RAPID AUTO'
_computing_structure_refinement 'SHELXL-97 (Sheldrick, 1997)'
_computing_structure_solution 'SHELXS-97 (Sheldrick, 1990)'
_diffrn_ambient_temperature 273(2)
_diffrn_detector_area_resol_mean 0.01
_diffrn_measured_fraction_theta_full 0.995
_diffrn_measured_fraction_theta_max 0.995
_diffrn_measurement_device_type 'Bruker SMART-CCD'
_diffrn_measurement_method Oscillation
_diffrn_radiation_monochromator graphite
_diffrn_radiation_source 'fine-focus sealed tube'
_diffrn_radiation_type MoK\a
_diffrn_radiation_wavelength 0.71073
_diffrn_reflns_av_R_equivalents 0.0619
_diffrn_reflns_av_sigmaI/netI 0.0473
_diffrn_reflns_limit_h_max 26
_diffrn_reflns_limit_h_min -26
_diffrn_reflns_limit_k_max 29
_diffrn_reflns_limit_k_min -13
_diffrn_reflns_limit_l_max 29
_diffrn_reflns_limit_l_min -30
_diffrn_reflns_number 30549
_diffrn_reflns_theta_full 28.32
_diffrn_reflns_theta_max 28.32
_diffrn_reflns_theta_min 0.90
_exptl_absorpt_coefficient_mu 22.569
_exptl_absorpt_correction_type numerical
_exptl_crystal_colour shield
_exptl_crystal_density_diffrn 3.517
_exptl_crystal_density_method 'not measured'
_exptl_crystal_description yellow
_exptl_crystal_F_000 10428
_refine_diff_density_max 7.446
_refine_diff_density_min -3.974
_refine_diff_density_rms 0.467
_refine_ls_extinction_method none
_refine_ls_goodness_of_fit_ref 0.994
_refine_ls_hydrogen_treatment mixed
_refine_ls_matrix_type full
_refine_ls_number_parameters 305
_refine_ls_number_reflns 6476
_refine_ls_number_restraints 0
_refine_ls_restrained_S_all 0.994
_refine_ls_R_factor_all 0.0767
_refine_ls_R_factor_gt 0.0539
_refine_ls_shift/su_max 0.009
_refine_ls_shift/su_mean 0.000
_refine_ls_structure_factor_coef Fsqd
_refine_ls_weighting_details 'calc w=1/[\s^2^(Fo^2^)+(0.1219P)^2^+370.1095P] where P=(Fo^2^+2Fc^2^)/3'
_refine_ls_weighting_scheme calc
_refine_ls_wR_factor_gt 0.1778
_refine_ls_wR_factor_ref 0.1961
_reflns_number_gt 4670
_reflns_number_total 6476
_reflns_threshold_expression >2sigma(I)
_cod_data_source_file ic702407y-file003_1.cif
_cod_data_source_block 1
_cod_database_code 4304833

loop_
_symmetry_equiv_pos_as_xyz
'x, y, z'
'-x, -y+1/2, z'
'-x, y+1/2, -z'
'x, -y, -z'
'x+1/2, y+1/2, z'
'-x+1/2, -y+1, z'
'-x+1/2, y+1, -z'
'x+1/2, -y+1/2, -z'
'-x, -y, -z'
'x, y-1/2, -z'
'x, -y-1/2, z'
'-x, y, z'
'-x+1/2, -y+1/2, -z'
'x+1/2, y, -z'
'x+1/2, -y, z'
'-x+1/2, y+1/2, z'

loop_
_atom_site_label
_atom_site_type_symbol
_atom_site_fract_x
_atom_site_fract_y
_atom_site_fract_z
_atom_site_U_iso_or_equiv
_atom_site_adp_type
_atom_site_occupancy
_atom_site_symmetry_multiplicity
_atom_site_calc_flag
_atom_site_refinement_flags
_atom_site_disorder_assembly
_atom_site_disorder_group
W5 W 0.09411(3) 0.59032(3) 0.27417(2) 0.02424(17) Uani 1 1 d . . .
W4 W 0.09466(4) 0.67378(3) 0.13398(3) 0.0352(2) Uani 1 1 d . . .
W3 W 0.09412(3) 0.66579(3) 0.40299(3) 0.02914(18) Uani 1 1 d . . .
W2 W 0.24726(4) 0.67341(3) 0.22781(4) 0.0444(2) Uani 1 1 d . . .
P1 P 0.0994(2) 0.7500 0.26982(19) 0.0174(9) Uani 1 2 d S . .
W1 W 0.24546(5) 0.7500 0.35736(5) 0.0442(3) Uani 1 2 d S . .
Ag1 Ag 0.2500 0.5000 0.24983(8) 0.0446(5) Uani 1 2 d S . .
O18 O 0.2837(8) 0.7500 0.2027(8) 0.044(4) Uani 1 2 d S . .
O17 O 0.0767(5) 0.6189(5) 0.1968(4) 0.031(2) Uani 1 1 d . . .
O16 O 0.1089(10) 0.7500 0.0953(7) 0.046(4) Uani 1 2 d S . .
O15 O 0.0770(5) 0.6927(4) 0.3010(4) 0.0222(19) Uani 1 1 d . . .
O19 O 0.0000 0.5854(6) 0.2860(6) 0.025(3) Uani 1 2 d S . .
O14 O 0.2828(6) 0.6901(6) 0.3044(6) 0.046(3) Uani 1 1 d . . .
O13 O 0.1109(8) 0.6261(6) 0.0770(5) 0.054(4) Uani 1 1 d . . .
O12 O 0.1113(7) 0.6382(6) 0.4722(5) 0.045(3) Uani 1 1 d . . .
O11 O 0.0000 0.6543(6) 0.4013(6) 0.029(3) Uani 1 2 d S . .
N1 N 0.2500 0.5000 0.3435(9) 0.043(5) Uani 1 2 d S . .
O9 O 0.1848(6) 0.6772(5) 0.1641(5) 0.034(2) Uani 1 1 d . . .
O7 O 0.1828(5) 0.6905(5) 0.3834(5) 0.035(2) Uani 1 1 d . . .
N2 N 0.2500 0.5000 0.1557(9) 0.045(5) Uani 1 2 d S . .
O6 O 0.0772(7) 0.7500 0.2041(6) 0.022(3) Uani 1 2 d S . .
O5 O 0.1779(6) 0.7500 0.2705(6) 0.025(3) Uani 1 2 d S . .
O4 O 0.1092(6) 0.5155(5) 0.2611(5) 0.034(2) Uani 1 1 d . . .
O20 O 0.3084(6) 0.6267(6) 0.2028(7) 0.057(4) Uani 1 1 d . . .
C6 C 0.2500 0.5000 0.0349(10) 0.035(5) Uani 1 2 d S . .
C5 C 0.2543(10) 0.5524(9) 0.3742(7) 0.047(5) Uani 1 1 d . . .
H5A H 0.2542 0.5892 0.3537 0.057 Uiso 1 1 calc R . .
C4 C 0.1923(10) 0.5050(13) 0.0655(7) 0.065(7) Uani 1 1 d . . .
H4A H 0.1517 0.5099 0.0459 0.078 Uiso 1 1 calc R . .
C3 C 0.1944(10) 0.5025(14) 0.1256(8) 0.073(8) Uani 1 1 d . . .
H3A H 0.1540 0.5027 0.1462 0.088 Uiso 1 1 calc R . .
C2 C 0.2500 0.5000 0.4673(11) 0.035(5) Uani 1 2 d S . .
O2 O 0.3049(10) 0.7500 0.4101(11) 0.075(7) Uani 1 2 d S . .
C1 C 0.2588(12) 0.5540(9) 0.4350(8) 0.056(5) Uani 1 1 d . . .
H0A H 0.2676 0.5906 0.4543 0.067 Uiso 1 1 calc R . .
O1 O 0.1059(5) 0.5929(4) 0.3576(4) 0.027(2) Uani 1 1 d . . .
OW1 O 0.0663(5) 0.4004(4) 0.2267(3) 0.0166(18) Uani 1 1 d . . .
O24 O 0.0784(8) 0.7500 0.4181(7) 0.035(3) Uani 1 2 d S . .
O23 O 0.1835(5) 0.6186(5) 0.2614(5) 0.033(2) Uani 1 1 d . . .
O8 O 0.0000 0.6818(7) 0.1239(6) 0.034(4) Uani 1 2 d S . .
C17 C 0.0000 0.7500 -0.277(2) 0.073(14) Uiso 1 4 d S . .
N5 N 0.0000 0.7500 -0.467(2) 0.100(16) Uiso 1 4 d S . .
N4 N 0.0000 0.7500 -0.152(2) 0.102(16) Uiso 1 4 d S . .
C16 C 0.066(3) 0.7500 -0.251(3) 0.053(13) Uiso 0.50 2 d SP . .
C15 C 0.059(3) 0.7500 -0.185(3) 0.124(18) Uiso 1 2 d S . .
C14 C 0.057(3) 0.7500 -0.447(3) 0.15(2) Uiso 1 2 d S . .
C13 C 0.060(3) 0.775(2) -0.379(2) 0.085(16) Uiso 0.50 1 d P . .
C12 C 0.0000 0.7500 -0.342(2) 0.071(13) Uiso 1 4 d S . .
N3 N -0.0258(15) 0.5687(12) -0.1396(9) 0.078(12) Uiso 0.50 1 d PG . .
C11 C -0.008(2) 0.5074(11) -0.1361(7) 0.060(10) Uiso 0.50 1 d PG . .
C10 C -0.001(2) 0.4797(9) -0.0813(9) 0.059(7) Uiso 1 2 d SG . .
C9 C -0.0115(15) 0.5132(11) -0.0300(7) 0.037(8) Uiso 0.50 1 d PG . .
C8 C -0.0290(18) 0.5745(11) -0.0336(10) 0.11(2) Uiso 0.50 1 d PG . .
C7 C -0.0362(18) 0.6022(10) -0.0883(13) 0.093(17) Uiso 0.50 1 d PG . .

loop_
_atom_site_aniso_label
_atom_site_aniso_U_11
_atom_site_aniso_U_22
_atom_site_aniso_U_33
_atom_site_aniso_U_23
_atom_site_aniso_U_13
_atom_site_aniso_U_12
W5 0.0320(3) 0.0122(3) 0.0285(3) 0.0013(2) 0.0022(2) 0.0037(2)
W4 0.0662(5) 0.0166(3) 0.0230(3) -0.0030(2) 0.0139(3) 0.0015(3)
W3 0.0427(4) 0.0210(3) 0.0237(3) 0.0040(2) -0.0072(2) 0.0030(2)
W2 0.0378(4) 0.0264(4) 0.0691(5) -0.0011(3) 0.0180(3) 0.0045(3)
P1 0.022(2) 0.012(2) 0.018(2) 0.000 0.0009(17) 0.000
W1 0.0331(5) 0.0391(6) 0.0604(7) 0.000 -0.0117(5) 0.000
Ag1 0.0575(11) 0.0441(11) 0.0323(8) 0.000 0.000 0.0255(9)
O18 0.039(9) 0.025(8) 0.070(11) 0.000 0.039(9) 0.000
O17 0.044(6) 0.019(5) 0.030(5) -0.001(4) 0.010(5) 0.001(4)
O16 0.087(13) 0.023(8) 0.027(8) 0.000 0.028(8) 0.000
O15 0.037(5) 0.010(4) 0.020(4) 0.001(4) -0.002(4) 0.001(4)
O19 0.041(8) 0.013(7) 0.020(6) 0.003(5) 0.000 0.000
O14 0.031(6) 0.038(7) 0.069(8) 0.016(6) 0.001(6) 0.008(5)
O13 0.100(10) 0.025(6) 0.036(6) -0.012(5) 0.015(7) 0.006(7)
O12 0.066(8) 0.044(7) 0.025(5) 0.010(5) -0.015(5) 0.002(6)
O11 0.048(8) 0.012(7) 0.027(7) 0.000(6) 0.000 0.000
N1 0.042(11) 0.046(13) 0.041(11) 0.000 0.000 0.022(10)
O9 0.044(6) 0.022(5) 0.035(5) 0.003(4) 0.017(5) 0.008(4)
O7 0.032(5) 0.023(6) 0.049(6) 0.004(5) -0.006(5) 0.008(4)
N2 0.060(13) 0.035(11) 0.041(11) 0.000 0.000 0.025(10)
O6 0.031(7) 0.015(6) 0.021(6) 0.000 0.018(5) 0.000
O5 0.017(6) 0.018(7) 0.040(8) 0.000 0.006(5) 0.000
O4 0.041(6) 0.015(5) 0.044(6) -0.001(5) 0.004(5) 0.006(5)
O20 0.047(7) 0.031(7) 0.093(11) -0.003(7) 0.015(7) 0.008(6)
C6 0.043(12) 0.026(11) 0.036(11) 0.000 0.000 0.005(10)
C5 0.070(12) 0.038(10) 0.033(8) 0.010(8) -0.021(8) 0.013(9)
C4 0.049(11) 0.12(2) 0.025(8) -0.011(11) -0.011(8) 0.019(12)
C3 0.039(10) 0.15(3) 0.029(8) -0.011(12) -0.010(8) 0.012(13)
C2 0.035(11) 0.023(11) 0.046(13) 0.000 0.000 -0.002(9)
O2 0.049(11) 0.073(16) 0.104(18) 0.000 -0.030(12) 0.000
C1 0.093(16) 0.037(10) 0.039(9) 0.008(8) -0.029(10) 0.001(10)
O1 0.036(5) 0.013(5) 0.032(5) 0.009(4) -0.004(4) 0.006(4)
OW1 0.042(5) 0.003(4) 0.005(3) 0.007(3) -0.002(3) 0.006(4)
O24 0.043(9) 0.031(9) 0.032(8) 0.000 -0.006(7) 0.000
O23 0.035(6) 0.016(5) 0.046(6) 0.005(5) 0.007(5) 0.009(4)
O8 0.067(10) 0.019(7) 0.017(6) -0.002(6) 0.000 0.000

loop_
_atom_type_symbol
_atom_type_description
_atom_type_scat_dispersion_real
_atom_type_scat_dispersion_imag
_atom_type_scat_source
C C 0.0033 0.0016 'International Tables Vol C Tables 4.2.6.8 and 6.1.1.4'
H H 0.0000 0.0000 'International Tables Vol C Tables 4.2.6.8 and 6.1.1.4'
N N 0.0061 0.0033 'International Tables Vol C Tables 4.2.6.8 and 6.1.1.4'
O O 0.0106 0.0060 'International Tables Vol C Tables 4.2.6.8 and 6.1.1.4'
P P 0.1023 0.0942 'International Tables Vol C Tables 4.2.6.8 and 6.1.1.4'
Ag Ag -0.8971 1.1015 'International Tables Vol C Tables 4.2.6.8 and 6.1.1.4'
W W -0.8490 6.8722 'International Tables Vol C Tables 4.2.6.8 and 6.1.1.4'

loop_
_geom_angle_atom_site_label_1
_geom_angle_atom_site_label_2
_geom_angle_atom_site_label_3
_geom_angle
_geom_angle_site_symmetry_1
_geom_angle_site_symmetry_3
_geom_angle_publ_flag
O4 W5 O17 101.0(5) . . ?
O4 W5 O19 98.4(6) . . ?
O17 W5 O19 88.2(5) . . ?
O4 W5 O1 100.4(5) . . ?
O17 W5 O1 158.6(4) . . ?
O19 W5 O1 89.1(5) . . ?
O4 W5 O23 97.0(5) . . ?
O17 W5 O23 85.6(5) . . ?
O19 W5 O23 164.2(5) . . ?
O1 W5 O23 91.5(5) . . ?
O4 W5 O15 174.8(4) . . ?
O17 W5 O15 84.1(4) . . ?
O19 W5 O15 82.8(5) . . ?
O1 W5 O15 74.5(4) . . ?
O23 W5 O15 82.2(4) . . ?
O13 W4 O17 102.6(5) . . ?
O13 W4 O16 99.2(6) . . ?
O17 W4 O16 158.1(5) . . ?
O13 W4 O8 98.9(7) . . ?
O17 W4 O8 87.8(5) . . ?
O16 W4 O8 90.6(8) . . ?
O13 W4 O9 96.7(6) . . ?
O17 W4 O9 86.2(5) . . ?
O16 W4 O9 89.5(7) . . ?
O8 W4 O9 164.3(5) . . ?
O13 W4 O6 172.3(5) . . ?
O17 W4 O6 85.1(4) . . ?
O16 W4 O6 73.1(4) . . ?
O8 W4 O6 82.4(5) . . ?
O9 W4 O6 82.5(5) . . ?
O12 W3 O11 99.8(6) . . ?
O12 W3 O7 97.4(6) . . ?
O11 W3 O7 162.6(5) . . ?
O12 W3 O24 102.1(6) . . ?
O11 W3 O24 88.3(6) . . ?
O7 W3 O24 85.4(6) . . ?
O12 W3 O1 100.0(5) . . ?
O11 W3 O1 90.0(5) . . ?
O7 W3 O1 89.9(5) . . ?
O24 W3 O1 157.9(5) . . ?
O12 W3 O15 172.5(5) . . ?
O11 W3 O15 82.7(5) . . ?
O7 W3 O15 80.7(4) . . ?
O24 W3 O15 85.0(5) . . ?
O1 W3 O15 72.9(4) . . ?
O20 W2 O9 104.0(6) . . ?
O20 W2 O23 103.5(5) . . ?
O9 W2 O23 84.0(5) . . ?
O20 W2 O14 98.9(6) . . ?
O9 W2 O14 157.1(5) . . ?
O23 W2 O14 90.3(5) . . ?
O20 W2 O18 99.1(6) . . ?
O9 W2 O18 89.1(7) . . ?
O23 W2 O18 157.4(5) . . ?
O14 W2 O18 87.9(7) . . ?
O20 W2 O5 169.3(6) . . ?
O9 W2 O5 84.2(5) . . ?
O23 W2 O5 84.0(4) . . ?
O14 W2 O5 73.2(5) . . ?
O18 W2 O5 73.9(4) . . ?
O15 P1 O15 112.7(7) 11_575 . ?
O15 P1 O6 111.4(4) 11_575 . ?
O15 P1 O6 111.4(4) . . ?
O15 P1 O5 106.9(5) 11_575 . ?
O15 P1 O5 106.9(5) . . ?
O6 P1 O5 107.1(7) . . ?
O2 W1 O7 104.0(7) . . ?
O2 W1 O7 104.0(7) . 11_575 ?
O7 W1 O7 86.8(6) . 11_575 ?
O2 W1 O14 99.8(7) . 11_575 ?
O7 W1 O14 156.1(5) . 11_575 ?
O7 W1 O14 88.8(5) 11_575 11_575 ?
O2 W1 O14 99.8(7) . . ?
O7 W1 O14 88.8(5) . . ?
O7 W1 O14 156.1(5) 11_575 . ?
O14 W1 O14 85.8(7) 11_575 . ?
O2 W1 O5 169.6(9) . . ?
O7 W1 O5 83.5(4) . . ?
O7 W1 O5 83.5(4) 11_575 . ?
O14 W1 O5 72.7(4) 11_575 . ?
O14 W1 O5 72.7(4) . . ?
N1 Ag1 N2 180.000(4) . . ?
W2 O18 W2 122.4(7) . 11_575 ?
W5 O17 W4 150.4(6) . . ?
W4 O16 W4 122.2(7) 11_575 . ?
P1 O15 W5 129.1(5) . . ?
P1 O15 W3 127.7(5) . . ?
W5 O15 W3 89.7(3) . . ?
W5 O19 W5 162.5(8) . 12 ?
W2 O14 W1 123.6(6) . . ?
W3 O11 W3 164.5(8) . 12 ?
C5 N1 C5 118(2) . 6 ?
C5 N1 Ag1 121.2(11) . . ?
C5 N1 Ag1 121.2(11) 6 . ?
W2 O9 W4 151.2(6) . . ?
W1 O7 W3 151.5(6) . . ?
C3 N2 C3 117(2) 6 . ?
C3 N2 Ag1 121.6(12) 6 . ?
C3 N2 Ag1 121.6(12) . . ?
P1 O6 W4 127.7(4) . . ?
P1 O6 W4 127.7(4) . 11_575 ?
W4 O6 W4 91.5(4) . 11_575 ?
P1 O5 W2 125.2(5) . 11_575 ?
P1 O5 W2 125.2(5) . . ?
W2 O5 W2 89.7(4) 11_575 . ?
P1 O5 W1 124.9(7) . . ?
W2 O5 W1 90.4(4) 11_575 . ?
W2 O5 W1 90.4(4) . . ?
C4 C6 C4 118(2) 6 . ?
C4 C6 C6 121.0(11) 6 7_545 ?
C4 C6 C6 121.0(11) . 7_545 ?
N1 C5 C1 122.8(18) . . ?
C6 C4 C3 119.0(19) . . ?
N2 C3 C4 123(2) . . ?
C1 C2 C1 117(2) 6 . ?
C1 C2 C2 121.5(12) 6 7_546 ?
C1 C2 C2 121.5(12) . 7_546 ?
C5 C1 C2 119(2) . . ?
W5 O1 W3 122.9(5) . . ?
W3 O24 W3 151.7(9) 11_575 . ?
W2 O23 W5 152.5(6) . . ?
W4 O8 W4 162.6(8) . 12 ?
C16 C17 C16 132(6) 2_565 . ?
C16 C17 C12 114(3) 2_565 . ?
C16 C17 C12 114(3) . . ?
C14 N5 C14 136(9) . 2_565 ?
C15 N4 C15 116(6) . 2_565 ?
C17 C16 C15 109(5) . . ?
N4 C15 C16 127(5) . . ?
N5 C14 C13 113(6) . 11_575 ?
N5 C14 C13 113(6) . . ?
C13 C14 C13 39(4) 11_575 . ?
C13 C13 C12 69(2) 11_575 . ?
C13 C13 C14 70(2) 11_575 . ?
C12 C13 C14 111(4) . . ?
C13 C12 C13 41(4) 11_575 . ?
C13 C12 C13 100(5) 11_575 2_565 ?
C13 C12 C13 115(5) . 2_565 ?
C13 C12 C13 115(5) 11_575 12 ?
C13 C12 C13 100(5) . 12 ?
C13 C12 C13 41(4) 2_565 12 ?
C13 C12 C17 123(3) 11_575 . ?
C13 C12 C17 123(3) . . ?
C13 C12 C17 123(3) 2_565 . ?
C13 C12 C17 123(3) 12 . ?
N3 N3 C11 75.4(16) 12 . ?
N3 N3 C7 98.6(15) 12 . ?
C11 N3 C7 120.0 . . ?
N3 N3 C11 63(2) 12 12 ?
C11 N3 C11 12(3) . 12 ?
C7 N3 C11 119.6(3) . 12 ?
N3 N3 C7 48.0(13) 12 12 ?
C11 N3 C7 100.3(9) . 12 ?
C7 N3 C7 50.5(17) . 12 ?
C11 N3 C7 91(2) 12 12 ?
C11 C11 N3 104.6 12 . ?
C11 C11 C10 83.7 12 . ?
N3 C11 C10 120.1 . . ?
C11 C11 N3 63(2) 12 12 ?
N3 C11 N3 41(2) . 12 ?
C10 C11 N3 112.8(13) . 12 ?
C11 C10 C9 119.8 . . ?
C11 C10 C11 14(4) . 12 ?
C9 C10 C11 122.2(4) . 12 ?
C11 C10 C9 122.1 . 12 ?
C9 C10 C9 19(2) . 12 ?
C11 C10 C9 119.3(13) 12 12 ?
C9 C9 C8 104.6 12 . ?
C9 C9 C10 81.0 12 . ?
C8 C9 C10 120.1 . . ?
C9 C9 C9 90.0 12 4_565 ?
C8 C9 C9 116(3) . 4_565 ?
C10 C9 C9 124(3) . 4_565 ?
C9 C9 C9 73(4) 12 9_565 ?
C8 C9 C9 119(3) . 9_565 ?
C10 C9 C9 119(3) . 9_565 ?
C9 C9 C9 17(4) 4_565 9_565 ?
C9 C9 C8 59(2) 12 12 ?
C8 C9 C8 46(2) . 12 ?
C10 C9 C8 109.2(9) . 12 ?
C9 C9 C8 112(3) 4_565 12 ?
C9 C9 C8 102(4) 9_565 12 ?
C8 C8 C7 95.9 12 . ?
C8 C8 C9 75.4 12 . ?
C7 C8 C9 120.0 . . ?
C8 C8 C9 59.0(19) 12 12 ?
C7 C8 C9 118.2(4) . 12 ?
C9 C8 C9 16.4(19) . 12 ?
C8 C8 C7 46.8(16) 12 12 ?
C7 C8 C7 49.1(16) . 12 ?
C9 C8 C7 100.1(8) . 12 ?
C9 C8 C7 87.4(18) 12 12 ?
C8 C7 N3 120.0 . . ?
C8 C7 C7 84.1 . 12 ?
N3 C7 C7 81.4 . 12 ?
C8 C7 N3 108.6(10) . 12 ?
N3 C7 N3 33.4(17) . 12 ?
C7 C7 N3 48.0(17) 12 12 ?
C8 C7 C8 37.3(16) . 12 ?
N3 C7 C8 106.0(8) . 12 ?
C7 C7 C8 46.8(16) 12 12 ?
N3 C7 C8 80.0(17) 12 12 ?

loop_
_geom_bond_atom_site_label_1
_geom_bond_atom_site_label_2
_geom_bond_distance
_geom_bond_site_symmetry_2
_geom_bond_publ_flag
W5 O4 1.692(11) . ?
W5 O17 1.895(10) . ?
W5 O19 1.897(2) . ?
W5 O1 1.906(10) . ?
W5 O23 1.908(11) . ?
W5 O15 2.349(9) . ?
W4 O13 1.693(11) . ?
W4 O17 1.897(10) . ?
W4 O16 1.908(7) . ?
W4 O8 1.908(2) . ?
W4 O9 1.923(12) . ?
W4 O6 2.332(9) . ?
W3 O12 1.716(11) . ?
W3 O11 1.892(2) . ?
W3 O7 1.901(11) . ?
W3 O24 1.903(4) . ?
W3 O1 1.916(10) . ?
W3 O15 2.410(9) . ?
W2 O20 1.688(12) . ?
W2 O9 1.908(12) . ?
W2 O23 1.906(11) . ?
W2 O14 1.909(14) . ?
W2 O18 1.915(7) . ?
W2 O5 2.379(9) . ?
P1 O15 1.508(9) 11_575 ?
P1 O15 1.508(9) . ?
P1 O6 1.554(14) . ?
P1 O5 1.565(14) . ?
W1 O2 1.68(2) . ?
W1 O7 1.899(11) . ?
W1 O7 1.899(11) 11_575 ?
W1 O14 1.929(13) 11_575 ?
W1 O14 1.929(13) . ?
W1 O5 2.386(14) . ?
Ag1 N1 2.12(2) . ?
Ag1 N2 2.13(2) . ?
O18 W2 1.915(7) 11_575 ?
O16 W4 1.908(7) 11_575 ?
O19 W5 1.897(2) 12 ?
O11 W3 1.892(2) 12 ?
N1 C5 1.35(2) . ?
N1 C5 1.35(2) 6 ?
N2 C3 1.30(2) 6 ?
N2 C3 1.30(2) . ?
O6 W4 2.332(9) 11_575 ?
O5 W2 2.379(9) 11_575 ?
C6 C4 1.35(2) 6 ?
C6 C4 1.35(2) . ?
C6 C6 1.58(4) 7_545 ?
C5 C1 1.38(2) . ?
C4 C3 1.37(2) . ?
C2 C1 1.40(2) 6 ?
C2 C1 1.40(2) . ?
C2 C2 1.48(5) 7_546 ?
O24 W3 1.903(4) 11_575 ?
O8 W4 1.908(2) 12 ?
C17 C16 1.45(6) 2_565 ?
C17 C16 1.45(6) . ?
C17 C12 1.47(7) . ?
N5 C14 1.22(7) . ?
N5 C14 1.22(7) 2_565 ?
N4 C15 1.40(6) . ?
N4 C15 1.40(6) 2_565 ?
C16 C15 1.51(8) . ?
C14 C13 1.64(7) 11_575 ?
C14 C13 1.64(7) . ?
C13 C13 1.11(11) 11_575 ?
C13 C12 1.56(6) . ?
C12 C13 1.56(6) 11_575 ?
C12 C13 1.56(6) 2_565 ?
C12 C13 1.56(6) 12 ?
N3 N3 1.03(6) 12 ?
N3 C11 1.3900 . ?
N3 C7 1.3900 . ?
N3 C11 1.51(4) 12 ?
N3 C7 1.85(5) 12 ?
C11 C11 0.33(9) 12 ?
C11 C10 1.3911 . ?
C11 N3 1.51(4) 12 ?
C10 C9 1.3915 . ?
C10 C11 1.394(12) 12 ?
C10 C9 1.395(11) 12 ?
C9 C9 0.46(6) 12 ?
C9 C8 1.3900 . ?
C9 C9 1.48(3) 4_565 ?
C9 C9 1.55(4) 9_565 ?
C9 C8 1.57(4) 12 ?
C8 C8 1.16(7) 12 ?
C8 C7 1.3900 . ?
C8 C9 1.57(3) 12 ?
C8 C7 1.90(5) 12 ?
C7 C7 1.44(7) 12 ?
C7 N3 1.85(4) 12 ?
C7 C8 1.90(5) 12 ?
